data_7128128
loop_
_publ_author_name
'Kunchur, Harish S.'
'Radhakrishna, Latchupatula'
'Pandey, Madhusudan K.'
'Balakrishna, Maravanji S.'

_publ_section_title
;
 Novel approach to benzo-fused 1,2-azaphospholene involving a
 Pd(II)-assisted tandem P-C bond cleavage and P-N bond formation reaction.
;
_journal_issue 39
_journal_name_full 'Chemical communications (Cambridge, England)'
_journal_page_first 4835
_journal_page_last 4838
_journal_paper_doi 10.1039/d1cc01591e
_journal_volume 57
_journal_year 2021
_chemical_formula_moiety 'C37 H28 Cl N O P2 Pd'
_chemical_formula_sum 'C37 H28 Cl N O P2 Pd'
_chemical_formula_weight 706.39
_space_group_crystal_system triclinic
_space_group_IT_number 2
_space_group_name_Hall '-P 1'
_space_group_name_H-M_alt 'P -1'
_atom_sites_solution_hydrogens geom
_atom_sites_solution_primary dual
_audit_creation_date 2019-03-31
_audit_creation_method
;
Olex2 1.2
(compiled 2018.05.29 svn.r3508 for OlexSys, GUI svn.r5506)
;
_audit_update_record
;
2021-02-15 deposited with the CCDC.	2021-04-05 downloaded from the CCDC.
;
_cell_angle_alpha 91.809(2)
_cell_angle_beta 95.505(2)
_cell_angle_gamma 115.634(2)
_cell_formula_units_Z 2
_cell_length_a 9.6861(2)
_cell_length_b 10.1225(2)
_cell_length_c 17.8430(4)
_cell_measurement_reflns_used 20869
_cell_measurement_temperature 150
_cell_measurement_theta_max 30.4430
_cell_measurement_theta_min 2.2800
_cell_volume 1564.79(6)
_computing_cell_refinement 'CrystalClear-SM Expert 2.0 r7 (Rigaku, 2011)'
_computing_data_collection 'CrystalClear-SM Expert 2.0 r7 (Rigaku, 2011)'
_computing_data_reduction 'CrystalClear-SM Expert 2.0 r7 (Rigaku, 2011)'
_computing_molecular_graphics 'Olex2 (Dolomanov et al., 2009)'
_computing_publication_material 'Olex2 (Dolomanov et al., 2009)'
_computing_structure_refinement 'ShelXL (Sheldrick, 2015)'
_computing_structure_solution 'ShelXT (Sheldrick, 2015)'
_diffrn_ambient_temperature 150.0
_diffrn_detector CCD
_diffrn_detector_area_resol_mean 28.5714
_diffrn_detector_type 'Rigaku Saturn724+'
_diffrn_measured_fraction_theta_full 0.998
_diffrn_measured_fraction_theta_max 0.998
_diffrn_measurement_details
;
List of Runs (angles in degrees, time in seconds):

  # Type    Start    End  Width  t~exp~   \w     \q     \k     \f   Frames
#--------------------------------------------------------------------------
  1  \w   -110.00  70.00   0.50   10.00    --  -20.00   0.00-108.00  360
  2  \w    -78.00  19.00   0.50   10.00    --  -20.00 -72.00  36.00  194
  3  \w    -75.50  19.00   0.50   10.00    --  -20.00 -72.00-108.00  189
  4  \w    -73.00 -10.00   0.50   10.00    --  -20.00 -72.00-180.00  126
  5  \w    -30.00   0.00   0.50   10.00    --  -20.00  72.00 -36.00   60
  6  \w   -110.00  25.00   0.50   10.00    --  -20.00   0.00 -36.00  270
  7  \w   -110.00  19.00   0.50   10.00    --  -20.00 -72.00 -36.00  258
  8  \w    -71.00   2.00   0.50   10.00    --  -20.00 -72.00 108.00  146
  9  \w    -59.00  -0.50   0.50   10.00    --  -20.00  72.00-108.00  117
 10  \w     -9.00  21.50   0.50   10.00    --  -20.00  72.00  36.00   61
 11  \w   -110.00  70.00   0.50   10.00    --  -20.00   0.00  36.00  360
 12  \w    -59.00  70.00   0.50   10.00    --  -20.00  72.00-180.00  258
 13  \w    -59.00  70.00   0.50   10.00    --  -20.00  72.00 108.00  258
;
_diffrn_measurement_device 'AFC12 (Right): Kappa 3 circle'
_diffrn_measurement_device_type 'Rigaku Saturn724+ (2x2 bin mode)'
_diffrn_measurement_method 'profile data from \w-scans'
_diffrn_measurement_specimen_support 'Mitegen 50um'
_diffrn_orient_matrix_type 'CrysAlisPro convention (1999,Acta A55,543-557)'
_diffrn_orient_matrix_UB_11 -0.0368212000
_diffrn_orient_matrix_UB_12 0.0167774000
_diffrn_orient_matrix_UB_13 -0.0320819000
_diffrn_orient_matrix_UB_21 0.0468154000
_diffrn_orient_matrix_UB_22 -0.0162850000
_diffrn_orient_matrix_UB_23 -0.0233583000
_diffrn_orient_matrix_UB_31 -0.0561132000
_diffrn_orient_matrix_UB_32 -0.0743925000
_diffrn_orient_matrix_UB_33 -0.0055420000
_diffrn_radiation_collimation 0.3
_diffrn_radiation_monochromator Confocal
_diffrn_radiation_probe x-ray
_diffrn_radiation_type MoK\a
_diffrn_radiation_wavelength 0.71073
_diffrn_reflns_av_R_equivalents 0.0812
_diffrn_reflns_av_unetI/netI 0.0412
_diffrn_reflns_Laue_measured_fraction_full 0.998
_diffrn_reflns_Laue_measured_fraction_max 0.998
_diffrn_reflns_limit_h_max 11
_diffrn_reflns_limit_h_min -11
_diffrn_reflns_limit_k_max 12
_diffrn_reflns_limit_k_min -12
_diffrn_reflns_limit_l_max 21
_diffrn_reflns_limit_l_min -21
_diffrn_reflns_number 37541
_diffrn_reflns_point_group_measured_fraction_full 0.998
_diffrn_reflns_point_group_measured_fraction_max 0.998
_diffrn_reflns_theta_full 24.999
_diffrn_reflns_theta_max 24.999
_diffrn_reflns_theta_min 2.435
_diffrn_source 'Rotating Anode'
_diffrn_source_current 24.0
_diffrn_source_power 1.2
_diffrn_source_target Mo
_diffrn_source_type 'Rotating Anode'
_diffrn_source_voltage 50.0
_exptl_absorpt_coefficient_mu 0.812
_exptl_absorpt_correction_T_max 1.00000
_exptl_absorpt_correction_T_min 0.74310
_exptl_absorpt_correction_type numerical
_exptl_absorpt_process_details
;
CrysAlisPro 1.171.38.46 (Rigaku Oxford Diffraction, 2015)
Empirical absorption correction using spherical harmonics,
 implemented in SCALE3 ABSPACK scaling algorithm.
;
_exptl_crystal_colour yellow
_exptl_crystal_colour_primary yellow
_exptl_crystal_density_diffrn 1.499
_exptl_crystal_description block
_exptl_crystal_F_000 716
_exptl_crystal_size_max 0.125
_exptl_crystal_size_mid 0.085
_exptl_crystal_size_min 0.06
_refine_diff_density_max 0.628
_refine_diff_density_min -0.593
_refine_diff_density_rms 0.113
_refine_ls_extinction_method none
_refine_ls_goodness_of_fit_ref 1.039
_refine_ls_hydrogen_treatment constr
_refine_ls_matrix_type full
_refine_ls_number_parameters 388
_refine_ls_number_reflns 5497
_refine_ls_number_restraints 0
_refine_ls_restrained_S_all 1.039
_refine_ls_R_factor_all 0.0408
_refine_ls_R_factor_gt 0.0346
_refine_ls_shift/su_max 0.001
_refine_ls_shift/su_mean 0.000
_refine_ls_structure_factor_coef Fsqd
_refine_ls_weighting_details 'w=1/[\s^2^(Fo^2^)+(0.0337P)^2^+1.1987P] where P=(Fo^2^+2Fc^2^)/3'
_refine_ls_weighting_scheme calc
_refine_ls_wR_factor_gt 0.0765
_refine_ls_wR_factor_ref 0.0799
_reflns_Friedel_coverage 0.000
_reflns_number_gt 4933
_reflns_number_total 5497
_reflns_threshold_expression 'I > 2\s(I)'
_cod_data_source_file d1cc01591e2.cif
_cod_data_source_block compound-3
_cod_depositor_comments 'Adding full bibliography for 7128125--7128128.cif.'
_cod_database_code 7128128
_shelx_shelxl_version_number 2014/7
_shelx_space_group_comment
;
The symmetry employed for this shelxl refinement is uniquely defined
by the following loop, which should always be used as a source of
symmetry information in preference to the above space-group names.
They are only intended as comments.
;
_shelx_estimated_absorpt_t_max 0.953
_shelx_estimated_absorpt_t_min 0.905
_reflns_odcompleteness_completeness 93.40
_reflns_odcompleteness_iscentric 1
_reflns_odcompleteness_theta 31.07
_olex2_refinement_description
;
1. Fixed Uiso
 At 1.2 times of:
  All C(H) groups
2.a Aromatic/amide H refined with riding coordinates:
 C24(H24), C10(H10), C9(H9), C29(H29), C5(H5), C34(H34), C33(H33), C35(H35),
 C27(H27), C37(H37), C6(H6), C30(H30), C31(H31), C21(H21), C11(H11), C12(H12),
 C4(H4), C15(H15), C36(H36), C13(H13), C28(H28), C16(H16), C3(H3), C22(H22),
 C23(H23), C18(H18), C17(H17), C19(H19)
;
_olex2_submission_special_instructions 'No special instructions were received'
_oxdiff_exptl_absorpt_empirical_details
;
Empirical correction (ABSPACK) includes:
- Absorption correction using spherical harmonics
- Frame scaling
- Detector area scaling
;
_oxdiff_exptl_absorpt_empirical_full_max 4.966
_oxdiff_exptl_absorpt_empirical_full_min 0.448

loop_
_space_group_symop_operation_xyz
'x, y, z'
'-x, -y, -z'

loop_
_atom_site_label
_atom_site_type_symbol
_atom_site_fract_x
_atom_site_fract_y
_atom_site_fract_z
_atom_site_U_iso_or_equiv
_atom_site_adp_type
_atom_site_occupancy
_atom_site_site_symmetry_order
_atom_site_calc_flag
_atom_site_refinement_flags_posn
_atom_site_refinement_flags_adp
_atom_site_refinement_flags_occupancy
_atom_site_disorder_assembly
_atom_site_disorder_group
Pd1 Pd 0.29809(2) 0.40689(2) 0.28205(2) 0.02438(8) Uani 1 1 d . . . . .
P2 P 0.15981(8) 0.28563(8) 0.37490(4) 0.02361(17) Uani 1 1 d . . . . .
P1 P 0.40373(8) 0.47640(8) 0.17155(4) 0.02480(17) Uani 1 1 d . . . . .
Cl1 Cl 0.38720(11) 0.63932(9) 0.33714(5) 0.0482(2) Uani 1 1 d . . . . .
O1 O 0.1162(3) -0.0441(2) 0.20578(13) 0.0413(6) Uani 1 1 d . . . . .
N1 N 0.2017(3) 0.2038(3) 0.22352(14) 0.0279(5) Uani 1 1 d . . . . .
C24 C 0.2007(3) 0.3544(4) 0.03677(18) 0.0345(7) Uani 1 1 d . . . . .
H24 H 0.2659 0.4376 0.0130 0.041 Uiso 1 1 calc R . . . .
C25 C 0.2424(3) 0.3364(3) 0.11062(17) 0.0278(6) Uani 1 1 d . . . . .
C8 C -0.0412(3) 0.1734(3) 0.33971(16) 0.0271(6) Uani 1 1 d . . . . .
C10 C -0.2668(4) -0.0580(4) 0.3281(2) 0.0452(9) Uani 1 1 d . . . . .
H10 H -0.3174 -0.1573 0.3399 0.054 Uiso 1 1 calc R . . . .
C9 C -0.1156(3) 0.0279(3) 0.35796(19) 0.0368(8) Uani 1 1 d . . . . .
H9 H -0.0624 -0.0116 0.3907 0.044 Uiso 1 1 calc R . . . .
C32 C 0.5792(3) 0.4620(3) 0.15458(16) 0.0265(6) Uani 1 1 d . . . . .
C20 C 0.1497(3) 0.2126(3) 0.14640(17) 0.0283(7) Uani 1 1 d . . . . .
C29 C 0.4415(4) 0.9157(4) 0.09258(19) 0.0402(8) Uani 1 1 d . . . . .
H29 H 0.4478 1.0067 0.0768 0.048 Uiso 1 1 calc R . . . .
C5 C 0.3277(4) 0.0177(4) 0.4743(2) 0.0399(8) Uani 1 1 d . . . . .
H5 H 0.3606 0.0026 0.5239 0.048 Uiso 1 1 calc R . . . .
C26 C 0.4245(3) 0.6506(3) 0.13803(16) 0.0264(6) Uani 1 1 d . . . . .
C34 C 0.8540(4) 0.5527(4) 0.18202(19) 0.0415(8) Uani 1 1 d . . . . .
H34 H 0.9495 0.6215 0.2085 0.050 Uiso 1 1 calc R . . . .
C33 C 0.7187(4) 0.5605(4) 0.19432(18) 0.0368(8) Uani 1 1 d . . . . .
H33 H 0.7212 0.6334 0.2300 0.044 Uiso 1 1 calc R . . . .
C35 C 0.8506(4) 0.4455(4) 0.13154(19) 0.0413(8) Uani 1 1 d . . . . .
H35 H 0.9436 0.4399 0.1236 0.050 Uiso 1 1 calc R . . . .
C27 C 0.3084(3) 0.6937(3) 0.14983(17) 0.0323(7) Uani 1 1 d . . . . .
H27 H 0.2229 0.6316 0.1740 0.039 Uiso 1 1 calc R . . . .
C14 C 0.1669(3) 0.3716(3) 0.46689(16) 0.0277(6) Uani 1 1 d . . . . .
C37 C 0.5766(3) 0.3543(3) 0.10381(17) 0.0311(7) Uani 1 1 d . . . . .
H37 H 0.4817 0.2858 0.0767 0.037 Uiso 1 1 calc R . . . .
C6 C 0.2787(3) 0.1260(3) 0.46326(18) 0.0324(7) Uani 1 1 d . . . . .
H6 H 0.2763 0.1840 0.5055 0.039 Uiso 1 1 calc R . . . .
C30 C 0.5570(4) 0.8758(3) 0.08112(19) 0.0388(8) Uani 1 1 d . . . . .
H30 H 0.6426 0.9393 0.0575 0.047 Uiso 1 1 calc R . . . .
C31 C 0.5493(3) 0.7431(3) 0.10389(17) 0.0321(7) Uani 1 1 d . . . . .
H31 H 0.6297 0.7161 0.0960 0.038 Uiso 1 1 calc R . . . .
C21 C 0.0106(3) 0.1109(3) 0.10681(19) 0.0353(7) Uani 1 1 d . . . . .
H21 H -0.0557 0.0276 0.1302 0.042 Uiso 1 1 calc R . . . .
C11 C -0.3445(4) -0.0011(4) 0.2815(2) 0.0490(10) Uani 1 1 d . . . . .
H11 H -0.4491 -0.0606 0.2617 0.059 Uiso 1 1 calc R . . . .
C12 C -0.2718(4) 0.1415(5) 0.2632(2) 0.0532(10) Uani 1 1 d . . . . .
H12 H -0.3263 0.1807 0.2311 0.064 Uiso 1 1 calc R . . . .
C4 C 0.3284(4) -0.0679(4) 0.4132(2) 0.0428(8) Uani 1 1 d . . . . .
H4 H 0.3617 -0.1425 0.4209 0.051 Uiso 1 1 calc R . . . .
C15 C 0.3043(4) 0.4845(4) 0.49922(18) 0.0375(8) Uani 1 1 d . . . . .
H15 H 0.3910 0.5196 0.4718 0.045 Uiso 1 1 calc R . . . .
C36 C 0.7128(4) 0.3464(4) 0.09253(19) 0.0385(8) Uani 1 1 d . . . . .
H36 H 0.7108 0.2724 0.0578 0.046 Uiso 1 1 calc R . . . .
C13 C -0.1186(4) 0.2287(4) 0.29135(19) 0.0400(8) Uani 1 1 d . . . . .
H13 H -0.0675 0.3264 0.2772 0.048 Uiso 1 1 calc R . . . .
C28 C 0.3168(4) 0.8252(4) 0.12670(18) 0.0377(8) Uani 1 1 d . . . . .
H28 H 0.2370 0.8531 0.1343 0.045 Uiso 1 1 calc R . . . .
C16 C 0.3170(4) 0.5469(4) 0.57109(19) 0.0452(9) Uani 1 1 d . . . . .
H16 H 0.4121 0.6238 0.5933 0.054 Uiso 1 1 calc R . . . .
C3 C 0.2813(4) -0.0470(3) 0.3411(2) 0.0371(8) Uani 1 1 d . . . . .
H3 H 0.2803 -0.1089 0.2997 0.045 Uiso 1 1 calc R . . . .
C22 C -0.0300(4) 0.1319(4) 0.03349(19) 0.0413(8) Uani 1 1 d . . . . .
H22 H -0.1253 0.0624 0.0070 0.050 Uiso 1 1 calc R . . . .
C23 C 0.0639(4) 0.2512(4) -0.00260(19) 0.0426(8) Uani 1 1 d . . . . .
H23 H 0.0351 0.2623 -0.0536 0.051 Uiso 1 1 calc R . . . .
C2 C 0.2353(3) 0.0639(3) 0.32812(18) 0.0301(7) Uani 1 1 d . . . . .
C1 C 0.1784(3) 0.0718(3) 0.24730(18) 0.0318(7) Uani 1 1 d . . . . .
C18 C 0.0523(5) 0.3857(4) 0.5781(2) 0.0557(10) Uani 1 1 d . . . . .
H18 H -0.0346 0.3525 0.6054 0.067 Uiso 1 1 calc R . . . .
C7 C 0.2331(3) 0.1507(3) 0.39126(17) 0.0268(6) Uani 1 1 d . . . . .
C17 C 0.1909(4) 0.4966(4) 0.6099(2) 0.0503(10) Uani 1 1 d . . . . .
H17 H 0.1992 0.5389 0.6594 0.060 Uiso 1 1 calc R . . . .
C19 C 0.0399(4) 0.3227(4) 0.50609(19) 0.0416(8) Uani 1 1 d . . . . .
H19 H -0.0556 0.2462 0.4838 0.050 Uiso 1 1 calc R . . . .

loop_
_atom_site_aniso_label
_atom_site_aniso_U_11
_atom_site_aniso_U_22
_atom_site_aniso_U_33
_atom_site_aniso_U_23
_atom_site_aniso_U_13
_atom_site_aniso_U_12
Pd1 0.02394(13) 0.02254(13) 0.02244(13) -0.00015(9) 0.00524(9) 0.00588(10)
P2 0.0227(4) 0.0255(4) 0.0222(4) 0.0014(3) 0.0048(3) 0.0098(3)
P1 0.0227(4) 0.0271(4) 0.0221(4) 0.0031(3) 0.0053(3) 0.0080(3)
Cl1 0.0664(6) 0.0248(4) 0.0387(5) -0.0045(3) 0.0107(4) 0.0060(4)
O1 0.0475(13) 0.0314(12) 0.0427(14) -0.0123(10) -0.0041(11) 0.0179(11)
N1 0.0300(13) 0.0255(13) 0.0261(14) 0.0021(10) 0.0092(11) 0.0092(11)
C24 0.0293(16) 0.0398(18) 0.0291(17) 0.0050(14) 0.0046(13) 0.0100(14)
C25 0.0249(15) 0.0314(16) 0.0256(16) -0.0026(13) 0.0042(12) 0.0108(13)
C8 0.0243(15) 0.0320(16) 0.0233(16) -0.0022(12) 0.0071(12) 0.0103(13)
C10 0.0329(18) 0.045(2) 0.041(2) -0.0034(16) 0.0058(16) 0.0026(16)
C9 0.0291(16) 0.0348(18) 0.0381(19) 0.0037(14) 0.0038(14) 0.0061(14)
C32 0.0269(15) 0.0296(16) 0.0225(15) 0.0079(12) 0.0057(12) 0.0110(13)
C20 0.0257(15) 0.0308(16) 0.0287(17) -0.0014(13) 0.0035(13) 0.0129(13)
C29 0.052(2) 0.0312(18) 0.0329(19) -0.0001(14) -0.0104(16) 0.0168(16)
C5 0.0378(18) 0.045(2) 0.043(2) 0.0069(16) 0.0015(15) 0.0243(16)
C26 0.0260(15) 0.0290(16) 0.0219(15) 0.0003(12) 0.0015(12) 0.0103(13)
C34 0.0273(17) 0.056(2) 0.037(2) 0.0024(16) -0.0003(14) 0.0152(16)
C33 0.0354(18) 0.047(2) 0.0284(17) -0.0021(15) 0.0009(14) 0.0195(16)
C35 0.0333(18) 0.059(2) 0.041(2) 0.0091(17) 0.0075(15) 0.0285(17)
C27 0.0271(16) 0.0351(17) 0.0309(17) 0.0013(14) 0.0025(13) 0.0105(14)
C14 0.0328(16) 0.0303(16) 0.0238(16) 0.0020(13) 0.0046(13) 0.0171(14)
C37 0.0291(16) 0.0282(16) 0.0330(18) 0.0044(13) 0.0037(13) 0.0095(13)
C6 0.0295(16) 0.0354(17) 0.0328(18) 0.0010(14) 0.0033(13) 0.0147(14)
C30 0.0366(18) 0.0333(18) 0.0356(19) 0.0115(15) 0.0019(15) 0.0051(15)
C31 0.0270(16) 0.0365(18) 0.0287(17) 0.0007(14) 0.0030(13) 0.0104(14)
C21 0.0290(16) 0.0299(17) 0.0389(19) -0.0007(14) 0.0059(14) 0.0051(14)
C11 0.0278(17) 0.065(3) 0.035(2) -0.0047(18) 0.0026(15) 0.0029(17)
C12 0.038(2) 0.077(3) 0.042(2) 0.011(2) -0.0066(17) 0.025(2)
C4 0.0376(19) 0.042(2) 0.055(2) 0.0051(17) 0.0031(17) 0.0231(16)
C15 0.0323(17) 0.047(2) 0.0303(18) -0.0010(15) 0.0032(14) 0.0152(15)
C36 0.0437(19) 0.0427(19) 0.0385(19) 0.0047(15) 0.0084(16) 0.0271(16)
C13 0.0335(17) 0.049(2) 0.0359(19) 0.0054(16) 0.0034(15) 0.0170(16)
C28 0.0435(19) 0.045(2) 0.0295(18) -0.0046(15) -0.0057(15) 0.0264(17)
C16 0.0385(19) 0.055(2) 0.0337(19) -0.0107(16) -0.0046(16) 0.0150(17)
C3 0.0350(17) 0.0362(18) 0.042(2) -0.0025(15) 0.0074(15) 0.0175(15)
C22 0.0300(17) 0.042(2) 0.038(2) -0.0068(16) -0.0017(15) 0.0052(15)
C23 0.0369(18) 0.057(2) 0.0255(18) 0.0020(16) -0.0019(15) 0.0141(17)
C2 0.0260(15) 0.0295(16) 0.0336(18) 0.0020(13) 0.0061(13) 0.0104(13)
C1 0.0286(16) 0.0321(18) 0.0356(18) -0.0023(14) 0.0087(14) 0.0134(14)
C18 0.055(2) 0.067(3) 0.037(2) -0.0051(19) 0.0219(18) 0.016(2)
C7 0.0229(14) 0.0268(15) 0.0305(17) 0.0028(13) 0.0059(12) 0.0102(12)
C17 0.062(2) 0.063(2) 0.0267(19) -0.0112(17) 0.0051(17) 0.029(2)
C19 0.0383(18) 0.045(2) 0.0361(19) -0.0029(16) 0.0139(15) 0.0114(16)

loop_
_atom_type_symbol
_atom_type_description
_atom_type_scat_dispersion_real
_atom_type_scat_dispersion_imag
_atom_type_scat_source
C C 0.0033 0.0016 'International Tables Vol C Tables 4.2.6.8 and 6.1.1.4'
H H 0.0000 0.0000 'International Tables Vol C Tables 4.2.6.8 and 6.1.1.4'
Cl Cl 0.1484 0.1585 'International Tables Vol C Tables 4.2.6.8 and 6.1.1.4'
N N 0.0061 0.0033 'International Tables Vol C Tables 4.2.6.8 and 6.1.1.4'
O O 0.0106 0.0060 'International Tables Vol C Tables 4.2.6.8 and 6.1.1.4'
P P 0.1023 0.0942 'International Tables Vol C Tables 4.2.6.8 and 6.1.1.4'
Pd Pd -0.9988 1.0072 'International Tables Vol C Tables 4.2.6.8 and 6.1.1.4'

loop_
_geom_angle_atom_site_label_1
_geom_angle_atom_site_label_2
_geom_angle_atom_site_label_3
_geom_angle
_geom_angle_site_symmetry_1
_geom_angle_site_symmetry_3
_geom_angle_publ_flag
P2 Pd1 P1 166.24(3) . . ?
P2 Pd1 Cl1 97.65(3) . . ?
Cl1 Pd1 P1 95.62(3) . . ?
N1 Pd1 P2 84.61(7) . . ?
N1 Pd1 P1 81.79(7) . . ?
N1 Pd1 Cl1 173.27(7) . . ?
C8 P2 Pd1 111.84(10) . . ?
C8 P2 C14 107.69(13) . . ?
C14 P2 Pd1 124.15(10) . . ?
C7 P2 Pd1 101.23(9) . . ?
C7 P2 C8 102.95(13) . . ?
C7 P2 C14 106.60(14) . . ?
C25 P1 Pd1 95.47(10) . . ?
C25 P1 C32 108.78(13) . . ?
C32 P1 Pd1 120.62(10) . . ?
C26 P1 Pd1 118.74(10) . . ?
C26 P1 C25 105.56(14) . . ?
C26 P1 C32 105.81(13) . . ?
C20 N1 Pd1 110.87(18) . . ?
C1 N1 Pd1 130.0(2) . . ?
C1 N1 C20 119.1(2) . . ?
C25 C24 C23 120.1(3) . . ?
C24 C25 P1 123.6(2) . . ?
C24 C25 C20 121.0(3) . . ?
C20 C25 P1 115.0(2) . . ?
C9 C8 P2 120.3(2) . . ?
C13 C8 P2 119.9(2) . . ?
C13 C8 C9 119.7(3) . . ?
C11 C10 C9 120.5(3) . . ?
C10 C9 C8 119.6(3) . . ?
C33 C32 P1 119.0(2) . . ?
C37 C32 P1 121.7(2) . . ?
C37 C32 C33 119.3(3) . . ?
C25 C20 N1 117.1(2) . . ?
C21 C20 N1 124.3(3) . . ?
C21 C20 C25 118.5(3) . . ?
C30 C29 C28 120.6(3) . . ?
C4 C5 C6 119.5(3) . . ?
C27 C26 P1 117.3(2) . . ?
C31 C26 P1 123.6(2) . . ?
C31 C26 C27 119.0(3) . . ?
C35 C34 C33 120.2(3) . . ?
C34 C33 C32 120.1(3) . . ?
C34 C35 C36 120.1(3) . . ?
C28 C27 C26 120.7(3) . . ?
C15 C14 P2 118.9(2) . . ?
C15 C14 C19 119.7(3) . . ?
C19 C14 P2 121.4(2) . . ?
C32 C37 C36 120.0(3) . . ?
C5 C6 C7 120.8(3) . . ?
C29 C30 C31 120.4(3) . . ?
C26 C31 C30 119.7(3) . . ?
C22 C21 C20 119.6(3) . . ?
C10 C11 C12 120.1(3) . . ?
C11 C12 C13 120.3(3) . . ?
C5 C4 C3 120.9(3) . . ?
C14 C15 C16 120.7(3) . . ?
C35 C36 C37 120.2(3) . . ?
C8 C13 C12 119.9(3) . . ?
C29 C28 C27 119.5(3) . . ?
C17 C16 C15 119.3(3) . . ?
C4 C3 C2 120.8(3) . . ?
C21 C22 C23 121.9(3) . . ?
C22 C23 C24 118.9(3) . . ?
C3 C2 C1 116.2(3) . . ?
C3 C2 C7 118.2(3) . . ?
C7 C2 C1 125.4(3) . . ?
O1 C1 N1 123.5(3) . . ?
O1 C1 C2 117.8(3) . . ?
N1 C1 C2 118.7(3) . . ?
C17 C18 C19 119.8(3) . . ?
C6 C7 P2 122.0(2) . . ?
C6 C7 C2 119.9(3) . . ?
C2 C7 P2 118.1(2) . . ?
C16 C17 C18 120.9(3) . . ?
C14 C19 C18 119.7(3) . . ?

loop_
_geom_bond_atom_site_label_1
_geom_bond_atom_site_label_2
_geom_bond_distance
_geom_bond_site_symmetry_2
_geom_bond_publ_flag
Pd1 P2 2.2753(8) . ?
Pd1 P1 2.2979(8) . ?
Pd1 Cl1 2.2762(8) . ?
Pd1 N1 2.051(2) . ?
P2 C8 1.812(3) . ?
P2 C14 1.815(3) . ?
P2 C7 1.810(3) . ?
P1 C25 1.815(3) . ?
P1 C32 1.820(3) . ?
P1 C26 1.814(3) . ?
O1 C1 1.240(4) . ?
N1 C20 1.439(4) . ?
N1 C1 1.345(4) . ?
C24 C25 1.382(4) . ?
C24 C23 1.385(4) . ?
C25 C20 1.404(4) . ?
C8 C9 1.397(4) . ?
C8 C13 1.375(4) . ?
C10 C9 1.380(4) . ?
C10 C11 1.369(5) . ?
C32 C33 1.389(4) . ?
C32 C37 1.386(4) . ?
C20 C21 1.395(4) . ?
C29 C30 1.373(5) . ?
C29 C28 1.374(5) . ?
C5 C6 1.382(4) . ?
C5 C4 1.373(5) . ?
C26 C27 1.402(4) . ?
C26 C31 1.381(4) . ?
C34 C33 1.385(4) . ?
C34 C35 1.375(5) . ?
C35 C36 1.375(5) . ?
C27 C28 1.376(4) . ?
C14 C15 1.380(4) . ?
C14 C19 1.382(4) . ?
C37 C36 1.389(4) . ?
C6 C7 1.384(4) . ?
C30 C31 1.389(4) . ?
C21 C22 1.380(5) . ?
C11 C12 1.371(5) . ?
C12 C13 1.389(5) . ?
C4 C3 1.378(5) . ?
C15 C16 1.382(4) . ?
C16 C17 1.370(5) . ?
C3 C2 1.394(4) . ?
C22 C23 1.383(5) . ?
C2 C1 1.511(4) . ?
C2 C7 1.415(4) . ?
C18 C17 1.376(5) . ?
C18 C19 1.387(5) . ?
